data_1531800
loop_
_publ_author_name
'Mori, T.'
'Kamegashira, N.'
'Shishido, T.'
'Aoki, K.'
'Fukuda, T.'

_publ_section_title
;
 Crystal growth and crystal structures of the Ln Mn O3 perovskites: Ln =
 Nd, Sm, Eu and Gd
;
_journal_name_full 'Materials Letters'
_journal_page_first 238
_journal_page_last 243
_journal_volume 54
_journal_year 2002
_chemical_formula_sum 'Mn O3 Sm'
_chemical_name_systematic 'Sm (Mn O3)'
_space_group_IT_number 62
_symmetry_space_group_name_Hall '-P 2ac 2n'
_symmetry_space_group_name_H-M 'P n m a'
_cell_angle_alpha 90
_cell_angle_beta 90
_cell_angle_gamma 90
_cell_formula_units_Z 4
_cell_length_a 5.862
_cell_length_b 7.477
_cell_length_c 5.362
_cell_volume 235.017
_citation_journal_id_ASTM MLETDJ
_cod_data_source_file Mori_MLETDJ_2002_758.cif
_cod_data_source_block Mn1O3Sm1
_cod_original_cell_volume 235.0174
_cod_original_formula_sum 'Mn1 O3 Sm1'
_cod_database_code 1531800

loop_
_symmetry_equiv_pos_as_xyz
x,y,z
-x+1/2,-y,z+1/2
x+1/2,-y+1/2,-z+1/2
-x,y+1/2,-z
-x,-y,-z
x-1/2,y,-z-1/2
-x-1/2,y-1/2,z-1/2
x,-y-1/2,z

loop_
_atom_site_label
_atom_site_type_symbol
_atom_site_fract_x
_atom_site_fract_y
_atom_site_fract_z
_atom_site_occupancy
_atom_site_U_iso_or_equiv
Mn1 Mn+3 0 0 0.5 1 0.0
O1 O-2 0.473 0.25 0.097 1 0.0
Sm1 Sm+3 0.0759 0.25 0.985 1 0.0
O2 O-2 0.1759 0.5485 0.2076 1 0.0
